data_7156726
loop_
_publ_author_name
'Arupula, Sanjeeva Kumar'
'Gudimella, Santosh K.'
'Guin, Soumitra'
'Mobin, Shaikh M.'
'Samanta, Sampak'

_publ_section_title
;
 Chemoselective cyclization of N-sulfonyl ketimines with ethenesulfonyl
 fluorides: access to trans-cyclopropanes and fused-dihydropyrroles.
;
_journal_issue 13
_journal_name_full 'Organic &amp; biomolecular chemistry'
_journal_page_first 3451
_journal_page_last 3461
_journal_paper_doi 10.1039/c9ob00433e
_journal_volume 17
_journal_year 2019
_chemical_formula_sum 'C24.75 H22.5 F2 N O4 S2'
_chemical_formula_weight 500.06
_space_group_crystal_system monoclinic
_space_group_IT_number 14
_space_group_name_Hall '-P 2ybc'
_space_group_name_H-M_alt 'P 1 21/c 1'
_symmetry_space_group_name_Hall '-P 2ybc'
_symmetry_space_group_name_H-M 'P 1 21/c 1'
_atom_sites_solution_hydrogens geom
_audit_creation_method SHELXL-2014/7
_audit_update_record
;
2018-11-24 deposited with the CCDC.    2019-03-07 downloaded from the CCDC.
;
_cell_angle_alpha 90
_cell_angle_beta 106.801(4)
_cell_angle_gamma 90
_cell_formula_units_Z 4
_cell_length_a 13.2102(5)
_cell_length_b 11.1069(3)
_cell_length_c 15.6812(6)
_cell_measurement_reflns_used 7473
_cell_measurement_temperature 293(2)
_cell_measurement_theta_max 28.2910
_cell_measurement_theta_min 3.7150
_cell_volume 2202.60(14)
_computing_cell_refinement 'CrysAlis RED, Oxford Diffraction Ltd.,'
_computing_data_collection 'CrysAlis CCD, Oxford Diffraction Ltd.,'
_computing_data_reduction 'CrysAlis RED, Oxford Diffraction Ltd.,'
_computing_molecular_graphics Ortep3
_computing_publication_material Shelx97
_computing_structure_refinement 'SHELXL-2014/7 (Sheldrick, 2014)'
_computing_structure_solution 'SHELXS-97 (Sheldrick, 1997)'
_diffrn_ambient_temperature 293(2)
_diffrn_detector_area_resol_mean 15.9948
_diffrn_measured_fraction_theta_full 0.997
_diffrn_measured_fraction_theta_max 0.878
_diffrn_measurement_device_type 'OXFORD DIFFRACTION SUPER NOVA'
_diffrn_measurement_method \w/q-scan
_diffrn_radiation_monochromator graphite
_diffrn_radiation_source 'Micro-Focus (Mo) X-ray Source'
_diffrn_radiation_type MoK\a
_diffrn_radiation_wavelength 0.71073
_diffrn_reflns_av_R_equivalents 0.0512
_diffrn_reflns_av_unetI/netI 0.0448
_diffrn_reflns_Laue_measured_fraction_full 0.997
_diffrn_reflns_Laue_measured_fraction_max 0.878
_diffrn_reflns_limit_h_max 14
_diffrn_reflns_limit_h_min -16
_diffrn_reflns_limit_k_max 14
_diffrn_reflns_limit_k_min -14
_diffrn_reflns_limit_l_max 20
_diffrn_reflns_limit_l_min -20
_diffrn_reflns_number 17722
_diffrn_reflns_point_group_measured_fraction_full 0.997
_diffrn_reflns_point_group_measured_fraction_max 0.878
_diffrn_reflns_theta_full 25.242
_diffrn_reflns_theta_max 29.142
_diffrn_reflns_theta_min 3.276
_exptl_absorpt_coefficient_mu 0.293
_exptl_absorpt_correction_T_max 1.00000
_exptl_absorpt_correction_T_min 0.85714
_exptl_absorpt_correction_type multi-scan
_exptl_absorpt_process_details
;
CrysAlisPro 1.171.38.46 (Rigaku Oxford Diffraction, 2015)
Empirical absorption correction using spherical harmonics,
 implemented in SCALE3 ABSPACK scaling algorithm.
;
_exptl_crystal_colour COLOURLESS
_exptl_crystal_density_diffrn 1.508
_exptl_crystal_density_method 'not measured'
_exptl_crystal_description BLOCK
_exptl_crystal_F_000 1040
_exptl_crystal_size_max 0.330
_exptl_crystal_size_mid 0.260
_exptl_crystal_size_min 0.180
_refine_diff_density_max 0.335
_refine_diff_density_min -0.543
_refine_diff_density_rms 0.056
_refine_ls_extinction_method none
_refine_ls_goodness_of_fit_ref 1.059
_refine_ls_hydrogen_treatment constr
_refine_ls_matrix_type full
_refine_ls_number_parameters 298
_refine_ls_number_reflns 5225
_refine_ls_number_restraints 0
_refine_ls_restrained_S_all 1.059
_refine_ls_R_factor_all 0.0759
_refine_ls_R_factor_gt 0.0534
_refine_ls_shift/su_max 0.000
_refine_ls_shift/su_mean 0.000
_refine_ls_structure_factor_coef Fsqd
_refine_ls_weighting_details 'w=1/[\s^2^(Fo^2^)+(0.0734P)^2^+0.8312P] where P=(Fo^2^+2Fc^2^)/3'
_refine_ls_weighting_scheme calc
_refine_ls_wR_factor_gt 0.1400
_refine_ls_wR_factor_ref 0.1635
_reflns_Friedel_coverage 0.000
_reflns_number_gt 3769
_reflns_number_total 5225
_reflns_threshold_expression 'I > 2\s(I)'
_cod_data_source_file c9ob00433e2.cif
_cod_data_source_block shelx_CCDC2
_cod_depositor_comments 'Adding full bibliography for 7156724--7156726.cif.'
_cod_original_formula_sum 'C24.75 H22.50 F2 N O4 S2'
_cod_database_code 7156726
_shelx_shelxl_version_number 2014/7
_shelx_space_group_comment
;
The symmetry employed for this shelxl refinement is uniquely defined
by the following loop, which should always be used as a source of
symmetry information in preference to the above space-group names.
They are only intended as comments.
;
_shelx_estimated_absorpt_t_min 0.909
_shelx_estimated_absorpt_t_max 0.949
_oxdiff_exptl_absorpt_empirical_full_min 0.820
_oxdiff_exptl_absorpt_empirical_full_max 1.326
_oxdiff_exptl_absorpt_empirical_details
;
Empirical correction (ABSPACK) includes:
- Absorption correction using spherical harmonics
- Frame scaling
;

loop_
_space_group_symop_operation_xyz
'x, y, z'
'-x, y+1/2, -z+1/2'
'-x, -y, -z'
'x, -y-1/2, z-1/2'

loop_
_atom_site_label
_atom_site_type_symbol
_atom_site_fract_x
_atom_site_fract_y
_atom_site_fract_z
_atom_site_U_iso_or_equiv
_atom_site_adp_type
_atom_site_occupancy
_atom_site_site_symmetry_order
_atom_site_calc_flag
_atom_site_refinement_flags_posn
_atom_site_refinement_flags_adp
S1 S 0.20422(5) 0.35174(5) 0.53937(5) 0.0498(2) Uani 1 1 d . .
S2 S 0.45515(6) 0.87416(6) 0.37977(5) 0.0535(2) Uani 1 1 d . .
F1 F 0.55416(18) 0.9128(3) 0.44208(15) 0.1119(9) Uani 1 1 d . .
O1 O 0.11039(16) 0.30884(17) 0.55362(16) 0.0727(6) Uani 1 1 d . .
O2 O 0.30093(17) 0.3401(2) 0.60636(14) 0.0727(6) Uani 1 1 d . .
O3 O 0.21368(14) 0.28802(15) 0.45126(13) 0.0546(5) Uani 1 1 d . .
O4 O 0.4014(2) 0.9680(2) 0.3264(2) 0.1073(10) Uani 1 1 d . .
O5 O 0.47754(17) 0.77666(19) 0.32832(16) 0.0745(6) Uani 1 1 d . .
N1 N 0.18291(15) 0.48668(16) 0.49947(14) 0.0431(5) Uani 1 1 d . .
C1 C 0.29372(19) 0.3322(2) 0.41720(16) 0.0428(5) Uani 1 1 d . .
C2 C 0.3428(2) 0.2496(2) 0.37732(18) 0.0545(6) Uani 1 1 d . .
H2 H 0.3213 0.1695 0.3721 0.065 Uiso 1 1 calc R U
C3 C 0.4240(2) 0.2870(2) 0.34531(18) 0.0550(7) Uani 1 1 d . .
H3 H 0.4558 0.2329 0.3158 0.066 Uiso 1 1 calc R U
C4 C 0.4582(2) 0.4046(2) 0.35700(16) 0.0482(6) Uani 1 1 d . .
H4 H 0.5162 0.4284 0.3388 0.058 Uiso 1 1 calc R U
C5 C 0.40711(18) 0.4873(2) 0.39558(15) 0.0412(5) Uani 1 1 d . .
H5 H 0.4312 0.5663 0.4033 0.049 Uiso 1 1 calc R U
C6 C 0.31960(17) 0.45393(19) 0.42322(14) 0.0374(5) Uani 1 1 d . .
C7 C 0.25630(16) 0.53889(19) 0.45804(14) 0.0345(4) Uani 1 1 d . .
C8 C 0.24281(16) 0.65854(18) 0.45245(13) 0.0326(4) Uani 1 1 d . .
C9 C 0.16196(17) 0.69657(18) 0.49898(14) 0.0355(5) Uani 1 1 d . .
H9 H 0.0947 0.7128 0.4537 0.043 Uiso 1 1 calc R U
C10 C 0.1494(2) 0.5821(2) 0.55047(17) 0.0474(6) Uani 1 1 d . .
H10A H 0.1945 0.5848 0.6115 0.057 Uiso 1 1 calc R U
H10B H 0.0767 0.5710 0.5506 0.057 Uiso 1 1 calc R U
C11 C 0.28204(16) 0.74290(18) 0.39296(14) 0.0344(4) Uani 1 1 d . .
H11 H 0.3042 0.6922 0.3505 0.041 Uiso 1 1 calc R U
C12 C 0.38083(18) 0.8128(2) 0.44625(15) 0.0412(5) Uani 1 1 d . .
H12A H 0.4258 0.7592 0.4899 0.049 Uiso 1 1 calc R U
H12B H 0.3589 0.8776 0.4784 0.049 Uiso 1 1 calc R U
C13 C 0.19159(18) 0.82123(19) 0.33835(14) 0.0375(5) Uani 1 1 d . .
C14 C 0.1209(2) 0.7691(2) 0.26466(16) 0.0469(6) Uani 1 1 d . .
H14 H 0.1312 0.6903 0.2490 0.056 Uiso 1 1 calc R U
C15 C 0.0352(2) 0.8340(3) 0.2145(2) 0.0634(8) Uani 1 1 d . .
H15 H -0.0129 0.7976 0.1661 0.076 Uiso 1 1 calc R U
C16 C 0.0200(3) 0.9507(3) 0.2347(2) 0.0727(9) Uani 1 1 d . .
H16 H -0.0372 0.9942 0.1999 0.087 Uiso 1 1 calc R U
C17 C 0.0898(3) 1.0032(3) 0.3068(2) 0.0733(9) Uani 1 1 d . .
H17 H 0.0798 1.0828 0.3209 0.088 Uiso 1 1 calc R U
C18 C 0.1753(2) 0.9390(2) 0.35907(19) 0.0566(7) Uani 1 1 d . .
H18 H 0.2220 0.9755 0.4083 0.068 Uiso 1 1 calc R U
C19 C 0.19110(16) 0.80516(18) 0.55943(13) 0.0337(4) Uani 1 1 d . .
C20 C 0.1209(2) 0.8981(2) 0.55480(16) 0.0489(6) Uani 1 1 d . .
H20 H 0.0534 0.8934 0.5151 0.059 Uiso 1 1 calc R U
C21 C 0.1498(2) 0.9983(2) 0.60853(18) 0.0591(7) Uani 1 1 d . .
H21 H 0.1016 1.0606 0.6047 0.071 Uiso 1 1 calc R U
C22 C 0.2489(2) 1.0066(2) 0.66745(17) 0.0546(6) Uani 1 1 d . .
H22 H 0.2687 1.0750 0.7026 0.065 Uiso 1 1 calc R U
C23 C 0.3184(2) 0.9139(2) 0.67422(16) 0.0471(6) Uani 1 1 d . .
H23 H 0.3854 0.9187 0.7147 0.057 Uiso 1 1 calc R U
C24 C 0.29002(18) 0.8127(2) 0.62134(14) 0.0398(5) Uani 1 1 d . .
H24 H 0.3376 0.7493 0.6273 0.048 Uiso 1 1 calc R U

loop_
_atom_site_aniso_label
_atom_site_aniso_U_11
_atom_site_aniso_U_22
_atom_site_aniso_U_33
_atom_site_aniso_U_23
_atom_site_aniso_U_13
_atom_site_aniso_U_12
S1 0.0499(4) 0.0388(3) 0.0662(4) 0.0133(3) 0.0255(3) 0.0030(2)
S2 0.0549(4) 0.0530(4) 0.0618(4) 0.0040(3) 0.0315(3) -0.0082(3)
F1 0.0872(15) 0.161(2) 0.0927(15) -0.0227(15) 0.0349(12) -0.0669(15)
O1 0.0683(14) 0.0490(11) 0.1178(18) 0.0142(11) 0.0539(13) -0.0060(9)
O2 0.0667(14) 0.0879(15) 0.0631(12) 0.0248(11) 0.0180(11) 0.0172(11)
O3 0.0527(11) 0.0371(9) 0.0788(13) -0.0068(8) 0.0265(9) -0.0046(7)
O4 0.110(2) 0.0952(18) 0.146(2) 0.0755(17) 0.0826(19) 0.0399(15)
O5 0.0770(15) 0.0674(13) 0.1023(16) -0.0252(11) 0.0625(13) -0.0148(10)
N1 0.0466(11) 0.0330(10) 0.0560(12) 0.0025(8) 0.0250(9) -0.0004(8)
C1 0.0402(12) 0.0373(12) 0.0505(13) 0.0006(10) 0.0126(10) 0.0031(9)
C2 0.0601(17) 0.0382(13) 0.0641(16) -0.0041(11) 0.0162(13) 0.0096(11)
C3 0.0604(17) 0.0539(15) 0.0529(15) 0.0008(12) 0.0201(13) 0.0224(12)
C4 0.0439(14) 0.0557(15) 0.0477(13) 0.0093(11) 0.0177(11) 0.0155(11)
C5 0.0399(12) 0.0430(12) 0.0400(11) 0.0055(9) 0.0105(9) 0.0076(9)
C6 0.0372(12) 0.0371(11) 0.0364(11) 0.0020(9) 0.0083(9) 0.0062(8)
C7 0.0337(11) 0.0348(11) 0.0358(10) 0.0006(8) 0.0110(9) -0.0009(8)
C8 0.0334(11) 0.0324(10) 0.0321(10) -0.0019(8) 0.0098(8) -0.0019(8)
C9 0.0329(11) 0.0342(11) 0.0405(11) -0.0026(8) 0.0125(9) -0.0008(8)
C10 0.0551(15) 0.0401(12) 0.0563(14) -0.0033(10) 0.0311(12) -0.0061(10)
C11 0.0382(12) 0.0306(10) 0.0359(10) -0.0020(8) 0.0132(9) -0.0017(8)
C12 0.0436(13) 0.0429(12) 0.0384(11) -0.0010(9) 0.0140(10) -0.0094(9)
C13 0.0399(12) 0.0356(11) 0.0396(11) 0.0042(9) 0.0157(9) 0.0016(8)
C14 0.0477(14) 0.0495(14) 0.0421(12) 0.0010(10) 0.0107(11) -0.0012(10)
C15 0.0503(17) 0.083(2) 0.0525(16) 0.0105(14) 0.0086(13) 0.0041(14)
C16 0.063(2) 0.083(2) 0.073(2) 0.0251(17) 0.0202(17) 0.0301(16)
C17 0.081(2) 0.0524(17) 0.090(2) 0.0123(16) 0.0295(19) 0.0269(15)
C18 0.0637(17) 0.0422(14) 0.0633(17) -0.0026(12) 0.0173(14) 0.0081(11)
C19 0.0363(11) 0.0351(11) 0.0320(10) -0.0001(8) 0.0133(9) 0.0023(8)
C20 0.0474(14) 0.0478(14) 0.0460(13) -0.0039(11) 0.0047(11) 0.0109(10)
C21 0.0723(19) 0.0446(14) 0.0557(15) -0.0058(12) 0.0111(14) 0.0185(12)
C22 0.0713(18) 0.0434(14) 0.0476(14) -0.0105(11) 0.0149(13) -0.0035(12)
C23 0.0451(14) 0.0558(15) 0.0389(12) -0.0083(10) 0.0098(10) -0.0069(11)
C24 0.0389(12) 0.0451(12) 0.0371(11) -0.0018(9) 0.0134(9) 0.0035(9)

loop_
_atom_type_symbol
_atom_type_description
_atom_type_scat_dispersion_real
_atom_type_scat_dispersion_imag
_atom_type_scat_source
C C 0.0033 0.0016 'International Tables Vol C Tables 4.2.6.8 and 6.1.1.4'
H H 0.0000 0.0000 'International Tables Vol C Tables 4.2.6.8 and 6.1.1.4'
N N 0.0061 0.0033 'International Tables Vol C Tables 4.2.6.8 and 6.1.1.4'
O O 0.0106 0.0060 'International Tables Vol C Tables 4.2.6.8 and 6.1.1.4'
F F 0.0171 0.0103 'International Tables Vol C Tables 4.2.6.8 and 6.1.1.4'
S S 0.1246 0.1234 'International Tables Vol C Tables 4.2.6.8 and 6.1.1.4'

loop_
_geom_angle_atom_site_label_1
_geom_angle_atom_site_label_2
_geom_angle_atom_site_label_3
_geom_angle
O1 S1 O2 120.20(14)
O1 S1 O3 106.37(12)
O2 S1 O3 109.02(12)
O1 S1 N1 108.23(11)
O2 S1 N1 113.16(12)
O3 S1 N1 97.18(10)
O4 S2 O5 112.26(18)
O4 S2 F1 112.70(19)
O5 S2 F1 108.07(15)
O4 S2 C12 111.68(13)
O5 S2 C12 106.40(12)
F1 S2 C12 105.28(12)
C1 O3 S1 115.62(15)
C7 N1 C10 107.66(17)
C7 N1 S1 118.98(15)
C10 N1 S1 120.24(16)
C2 C1 C6 122.7(2)
C2 C1 O3 116.5(2)
C6 C1 O3 120.7(2)
C3 C2 C1 119.1(2)
C3 C2 H2 120.5
C1 C2 H2 120.5
C2 C3 C4 119.9(2)
C2 C3 H3 120.0
C4 C3 H3 120.0
C3 C4 C5 120.4(2)
C3 C4 H4 119.8
C5 C4 H4 119.8
C4 C5 C6 120.9(2)
C4 C5 H5 119.5
C6 C5 H5 119.5
C1 C6 C5 116.5(2)
C1 C6 C7 119.7(2)
C5 C6 C7 123.8(2)
C8 C7 N1 109.61(18)
C8 C7 C6 133.9(2)
N1 C7 C6 116.15(18)
C7 C8 C11 126.21(19)
C7 C8 C9 110.08(18)
C11 C8 C9 122.51(17)
C19 C9 C8 115.85(17)
C19 C9 C10 112.08(18)
C8 C9 C10 102.67(17)
C19 C9 H9 108.6
C8 C9 H9 108.6
C10 C9 H9 108.6
N1 C10 C9 102.42(17)
N1 C10 H10A 111.3
C9 C10 H10A 111.3
N1 C10 H10B 111.3
C9 C10 H10B 111.3
H10A C10 H10B 109.2
C8 C11 C13 110.28(17)
C8 C11 C12 111.38(17)
C13 C11 C12 114.84(18)
C8 C11 H11 106.6
C13 C11 H11 106.6
C12 C11 H11 106.6
C11 C12 S2 113.78(15)
C11 C12 H12A 108.8
S2 C12 H12A 108.8
C11 C12 H12B 108.8
S2 C12 H12B 108.8
H12A C12 H12B 107.7
C18 C13 C14 118.7(2)
C18 C13 C11 124.0(2)
C14 C13 C11 117.4(2)
C15 C14 C13 120.1(3)
C15 C14 H14 120.0
C13 C14 H14 120.0
C16 C15 C14 121.0(3)
C16 C15 H15 119.5
C14 C15 H15 119.5
C15 C16 C17 119.3(3)
C15 C16 H16 120.4
C17 C16 H16 120.4
C16 C17 C18 120.7(3)
C16 C17 H17 119.7
C18 C17 H17 119.7
C13 C18 C17 120.3(3)
C13 C18 H18 119.9
C17 C18 H18 119.9
C20 C19 C24 118.4(2)
C20 C19 C9 121.3(2)
C24 C19 C9 120.26(18)
C19 C20 C21 120.6(2)
C19 C20 H20 119.7
C21 C20 H20 119.7
C22 C21 C20 120.4(2)
C22 C21 H21 119.8
C20 C21 H21 119.8
C23 C22 C21 119.5(2)
C23 C22 H22 120.2
C21 C22 H22 120.2
C22 C23 C24 120.5(2)
C22 C23 H23 119.7
C24 C23 H23 119.7
C23 C24 C19 120.4(2)
C23 C24 H24 119.8
C19 C24 H24 119.8

loop_
_geom_bond_atom_site_label_1
_geom_bond_atom_site_label_2
_geom_bond_distance
S1 O1 1.4048(19)
S1 O2 1.406(2)
S1 O3 1.5891(19)
S1 N1 1.6172(19)
S2 O4 1.396(2)
S2 O5 1.432(2)
S2 F1 1.453(2)
S2 C12 1.762(2)
O3 C1 1.404(3)
N1 C7 1.436(3)
N1 C10 1.471(3)
C1 C2 1.374(3)
C1 C6 1.391(3)
C2 C3 1.374(4)
C2 H2 0.9300
C3 C4 1.377(4)
C3 H3 0.9300
C4 C5 1.379(3)
C4 H4 0.9300
C5 C6 1.397(3)
C5 H5 0.9300
C6 C7 1.467(3)
C7 C8 1.340(3)
C8 C11 1.515(3)
C8 C9 1.517(3)
C9 C19 1.513(3)
C9 C10 1.540(3)
C9 H9 0.9800
C10 H10A 0.9700
C10 H10B 0.9700
C11 C13 1.525(3)
C11 C12 1.541(3)
C11 H11 0.9800
C12 H12A 0.9700
C12 H12B 0.9700
C13 C18 1.380(3)
C13 C14 1.385(3)
C14 C15 1.380(4)
C14 H14 0.9300
C15 C16 1.364(5)
C15 H15 0.9300
C16 C17 1.365(5)
C16 H16 0.9300
C17 C18 1.387(4)
C17 H17 0.9300
C18 H18 0.9300
C19 C20 1.375(3)
C19 C24 1.387(3)
C20 C21 1.382(3)
C20 H20 0.9300
C21 C22 1.370(4)
C21 H21 0.9300
C22 C23 1.363(4)
C22 H22 0.9300
C23 C24 1.383(3)
C23 H23 0.9300
C24 H24 0.9300

loop_
_geom_torsion_atom_site_label_1
_geom_torsion_atom_site_label_2
_geom_torsion_atom_site_label_3
_geom_torsion_atom_site_label_4
_geom_torsion
O1 S1 O3 C1 170.57(17)
O2 S1 O3 C1 -58.4(2)
N1 S1 O3 C1 59.12(18)
O1 S1 N1 C7 -164.17(18)
O2 S1 N1 C7 60.0(2)
O3 S1 N1 C7 -54.26(19)
O1 S1 N1 C10 59.4(2)
O2 S1 N1 C10 -76.4(2)
O3 S1 N1 C10 169.34(18)
S1 O3 C1 C2 145.7(2)
S1 O3 C1 C6 -35.2(3)
C6 C1 C2 C3 2.9(4)
O3 C1 C2 C3 -177.9(2)
C1 C2 C3 C4 2.9(4)
C2 C3 C4 C5 -4.2(4)
C3 C4 C5 C6 -0.3(4)
C2 C1 C6 C5 -7.1(3)
O3 C1 C6 C5 173.8(2)
C2 C1 C6 C7 173.4(2)
O3 C1 C6 C7 -5.7(3)
C4 C5 C6 C1 5.7(3)
C4 C5 C6 C7 -174.9(2)
C10 N1 C7 C8 -21.4(2)
S1 N1 C7 C8 -162.65(16)
C10 N1 C7 C6 164.85(19)
S1 N1 C7 C6 23.6(3)
C1 C6 C7 C8 -160.6(2)
C5 C6 C7 C8 20.0(4)
C1 C6 C7 N1 11.3(3)
C5 C6 C7 N1 -168.1(2)
N1 C7 C8 C11 -162.69(19)
C6 C7 C8 C11 9.6(4)
N1 C7 C8 C9 4.9(2)
C6 C7 C8 C9 177.2(2)
C7 C8 C9 C19 134.7(2)
C11 C8 C9 C19 -57.1(3)
C7 C8 C9 C10 12.2(2)
C11 C8 C9 C10 -179.61(19)
C7 N1 C10 C9 27.6(2)
S1 N1 C10 C9 168.36(16)
C19 C9 C10 N1 -148.55(18)
C8 C9 C10 N1 -23.6(2)
C7 C8 C11 C13 127.9(2)
C9 C8 C11 C13 -38.3(3)
C7 C8 C11 C12 -103.3(2)
C9 C8 C11 C12 90.5(2)
C8 C11 C12 S2 160.69(15)
C13 C11 C12 S2 -73.1(2)
O4 S2 C12 C11 69.2(2)
O5 S2 C12 C11 -53.7(2)
F1 S2 C12 C11 -168.21(19)
C8 C11 C13 C18 100.6(3)
C12 C11 C13 C18 -26.2(3)
C8 C11 C13 C14 -78.1(2)
C12 C11 C13 C14 155.1(2)
C18 C13 C14 C15 -1.1(4)
C11 C13 C14 C15 177.6(2)
C13 C14 C15 C16 1.8(4)
C14 C15 C16 C17 -1.2(5)
C15 C16 C17 C18 0.0(5)
C14 C13 C18 C17 0.0(4)
C11 C13 C18 C17 -178.7(2)
C16 C17 C18 C13 0.6(5)
C8 C9 C19 C20 132.0(2)
C10 C9 C19 C20 -110.6(2)
C8 C9 C19 C24 -48.2(3)
C10 C9 C19 C24 69.2(2)
C24 C19 C20 C21 2.2(4)
C9 C19 C20 C21 -178.0(2)
C19 C20 C21 C22 -0.1(4)
C20 C21 C22 C23 -1.5(4)
C21 C22 C23 C24 0.9(4)
C22 C23 C24 C19 1.2(4)
C20 C19 C24 C23 -2.8(3)
C9 C19 C24 C23 177.4(2)
